data_4024083
loop_
_publ_author_name
'Paramasivan Rajasingh'
'Revital Cohen'
'Elijah Shirman'
'Linda J. W. Shimon'
'Boris Rybtchinski'

_publ_section_title
;
 Selective Bromination of Perylene Diimides under Mild Conditions
;
_journal_name_full 'Journal of Organic Chemistry'
_journal_page_first 5973
_journal_page_last 5979
_journal_paper_doi 10.1021/jo070367n
_journal_volume 72
_journal_year 2007
_chemical_formula_sum 'C37 H35 Br2 N2 O4'
_chemical_formula_weight 731.49
_chemical_name_systematic
; 
 ? 
;
_space_group_IT_number 2
_symmetry_cell_setting triclinic
_symmetry_space_group_name_Hall '-P 1'
_symmetry_space_group_name_H-M 'P -1'
_atom_sites_solution_hydrogens geom
_atom_sites_solution_primary direct
_atom_sites_solution_secondary difmap
_audit_creation_method SHELXL-97
_cell_angle_alpha 80.2930(10)
_cell_angle_beta 68.7930(13)
_cell_angle_gamma 89.1380(13)
_cell_formula_units_Z 2
_cell_length_a 10.5940(2)
_cell_length_b 11.2600(3)
_cell_length_c 14.3580(3)
_cell_measurement_reflns_used 6864
_cell_measurement_temperature 120(2)
_cell_measurement_theta_max 27.48
_cell_measurement_theta_min 2.55
_cell_volume 1571.93(6)
_computing_cell_refinement HKL
_computing_data_collection 'Collect package (BrukerNonius)'
_computing_data_reduction HKL
_computing_structure_refinement 'SHELXL-97 (Sheldrick, 1997)'
_computing_structure_solution 'SHELXS-97 (Sheldrick, 1990)'
_diffrn_ambient_temperature 120(2)
_diffrn_measured_fraction_theta_full 0.997
_diffrn_measured_fraction_theta_max 0.997
_diffrn_measurement_device_type 'Nonius KappaCCD'
_diffrn_measurement_method 'phi and omega scans'
_diffrn_radiation_monochromator graphite
_diffrn_radiation_source 'fine-focus sealed tube'
_diffrn_radiation_type MoK\a
_diffrn_radiation_wavelength 0.71073
_diffrn_reflns_av_R_equivalents 0.0209
_diffrn_reflns_av_sigmaI/netI 0.0308
_diffrn_reflns_limit_h_max 12
_diffrn_reflns_limit_h_min -11
_diffrn_reflns_limit_k_max 13
_diffrn_reflns_limit_k_min -13
_diffrn_reflns_limit_l_max 17
_diffrn_reflns_limit_l_min 0
_diffrn_reflns_number 5750
_diffrn_reflns_theta_full 25.35
_diffrn_reflns_theta_max 25.35
_diffrn_reflns_theta_min 2.60
_exptl_absorpt_coefficient_mu 2.623
_exptl_absorpt_correction_T_max 0.7794
_exptl_absorpt_correction_T_min 0.6220
_exptl_absorpt_correction_type empirical
_exptl_crystal_colour orange
_exptl_crystal_density_diffrn 1.545
_exptl_crystal_density_method 'not measured'
_exptl_crystal_description plate
_exptl_crystal_F_000 746
_exptl_crystal_size_max 0.20
_exptl_crystal_size_mid 0.20
_exptl_crystal_size_min 0.10
_refine_diff_density_max 2.821
_refine_diff_density_min -0.814
_refine_diff_density_rms 0.101
_refine_ls_extinction_method none
_refine_ls_goodness_of_fit_ref 1.063
_refine_ls_hydrogen_treatment riding
_refine_ls_matrix_type full
_refine_ls_number_parameters 400
_refine_ls_number_reflns 5750
_refine_ls_number_restraints 0
_refine_ls_restrained_S_all 1.063
_refine_ls_R_factor_all 0.0608
_refine_ls_R_factor_gt 0.0517
_refine_ls_shift/su_max 0.009
_refine_ls_shift/su_mean 0.001
_refine_ls_structure_factor_coef Fsqd
_refine_ls_weighting_details 'calc w=1/[\s^2^(Fo^2^)+(0.0831P)^2^+3.0197P] where P=(Fo^2^+2Fc^2^)/3'
_refine_ls_weighting_scheme calc
_refine_ls_wR_factor_gt 0.1422
_refine_ls_wR_factor_ref 0.1477
_reflns_number_gt 4888
_reflns_number_total 5750
_reflns_threshold_expression >2sigma(I)
_cod_data_source_file jo070367nsi20070222_010107.cif
_cod_data_source_block r11na
_cod_depositor_comments
;
The following automatic conversions were performed:
'_symmetry_cell_setting' value 'Triclinic' changed to 'triclinic'
according to '/home/saulius/struct/CIF-dictionaries/cif_core.dic'
dictionary named 'cif_core.dic' version 2.4.1 from 2010-06-29.

Automatic conversion script
Id: cif_fix_enum 1527 2010-12-29 10:47:43Z saulius 
;
_cod_database_code 4024083

loop_
_symmetry_equiv_pos_as_xyz
'x, y, z'
'-x, -y, -z'

loop_
_atom_site_label
_atom_site_type_symbol
_atom_site_fract_x
_atom_site_fract_y
_atom_site_fract_z
_atom_site_U_iso_or_equiv
_atom_site_adp_type
_atom_site_occupancy
_atom_site_symmetry_multiplicity
_atom_site_calc_flag
_atom_site_refinement_flags
_atom_site_disorder_assembly
_atom_site_disorder_group
Br1 Br -0.06292(4) 0.15066(4) 1.07243(3) 0.03544(15) Uani 1 1 d . . .
Br2 Br 0.60458(5) 0.60105(4) 0.72172(4) 0.04859(18) Uani 1 1 d . . .
O1 O 0.1583(3) 0.8029(3) 1.1525(3) 0.0462(8) Uani 1 1 d . . .
O2 O -0.2092(3) 0.5483(3) 1.2282(2) 0.0474(8) Uani 1 1 d . . .
O3 O 0.7923(3) 0.1823(3) 0.6285(2) 0.0411(7) Uani 1 1 d . . .
O4 O 0.5353(3) -0.1297(3) 0.8633(2) 0.0392(7) Uani 1 1 d . . .
C1 C 0.0325(4) 0.2930(4) 1.0719(3) 0.0282(8) Uani 1 1 d . . .
C2 C -0.0514(4) 0.3764(4) 1.1242(3) 0.0310(9) Uani 1 1 d . . .
H2 H -0.1463 0.3584 1.1561 0.037 Uiso 1 1 calc R . .
C3 C 0.0030(4) 0.4840(4) 1.1293(3) 0.0313(9) Uani 1 1 d . . .
C4 C 0.1953(4) 0.6281(4) 1.0770(3) 0.0311(9) Uani 1 1 d . . .
C5 C 0.3261(4) 0.6620(4) 1.0187(3) 0.0340(9) Uani 1 1 d . . .
H5 H 0.3643 0.7353 1.0239 0.041 Uiso 1 1 calc R . .
C6 C 0.4064(4) 0.5897(4) 0.9504(3) 0.0299(8) Uani 1 1 d . . .
H6 H 0.4964 0.6173 0.9079 0.036 Uiso 1 1 calc R . .
C7 C 0.5492(4) 0.4370(4) 0.7846(3) 0.0297(8) Uani 1 1 d . . .
C8 C 0.6315(4) 0.3543(4) 0.7298(3) 0.0307(9) Uani 1 1 d . . .
H8 H 0.7065 0.3827 0.6694 0.037 Uiso 1 1 calc R . .
C9 C 0.6040(4) 0.2331(4) 0.7630(3) 0.0276(8) Uani 1 1 d . . .
C10 C 0.4600(4) 0.0661(3) 0.8825(3) 0.0254(8) Uani 1 1 d . . .
C11 C 0.3450(4) 0.0248(3) 0.9649(3) 0.0284(8) Uani 1 1 d . . .
H11 H 0.3293 -0.0592 0.9910 0.034 Uiso 1 1 calc R . .
C12 C 0.2513(4) 0.1057(3) 1.0106(3) 0.0279(8) Uani 1 1 d . . .
H12 H 0.1707 0.0752 1.0658 0.033 Uiso 1 1 calc R . .
C13 C -0.0863(5) 0.5687(4) 1.1895(3) 0.0376(10) Uani 1 1 d . . .
N1 N -0.0238(4) 0.6701(3) 1.2016(3) 0.0391(9) Uani 1 1 d . B .
C14 C 0.1116(5) 0.7085(4) 1.1457(3) 0.0356(10) Uani 1 1 d . . .
C15 C -0.1089(7) 0.7463(5) 1.2758(4) 0.0605(17) Uani 1 1 d . . .
H15 H -0.0331 0.7959 1.2783 0.073 Uiso 1 1 calc R A 1
C16 C -0.1694(5) 0.8428(4) 1.2278(4) 0.0459(12) Uani 1 1 d . B .
H16A H -0.2234 0.8057 1.1956 0.055 Uiso 1 1 calc R . .
H16B H -0.0951 0.8933 1.1728 0.055 Uiso 1 1 calc R . .
C17 C -0.2589(5) 0.9248(4) 1.2934(4) 0.0423(11) Uani 1 1 d . . .
H17A H -0.2926 0.9855 1.2519 0.063 Uiso 1 1 calc R B .
H17B H -0.2067 0.9650 1.3243 0.063 Uiso 1 1 calc R . .
H17C H -0.3356 0.8772 1.3469 0.063 Uiso 1 1 calc R . .
C18A C -0.1589(9) 0.6879(8) 1.3795(6) 0.0277(17) Uani 0.50 1 d P B 1
H18A H -0.2405 0.6373 1.3908 0.033 Uiso 0.50 1 d P C 1
H18B H -0.1877 0.7503 1.4225 0.033 Uiso 0.50 1 d P D 1
C18B C -0.0866(12) 0.7327(9) 1.3665(7) 0.038(2) Uani 0.50 1 d P B 2
H18C H -0.1670 0.7619 1.4166 0.046 Uiso 0.50 1 d P E 2
H18D H -0.0086 0.7865 1.3558 0.046 Uiso 0.50 1 d P F 2
C19 C -0.0602(6) 0.6077(5) 1.4165(4) 0.0506(12) Uani 1 1 d . . .
H19A H -0.0258 0.5478 1.3718 0.076 Uiso 1 1 d . . .
H19B H -0.1104 0.5646 1.4860 0.076 Uiso 1 1 d . . .
H19C H 0.0140 0.6571 1.4159 0.076 Uiso 1 1 d . . .
C20 C 0.1409(4) 0.5160(4) 1.0736(3) 0.0285(8) Uani 1 1 d . . .
C21 C 0.2237(4) 0.4365(3) 1.0125(3) 0.0251(8) Uani 1 1 d . . .
C22 C 0.1726(4) 0.3165(3) 1.0208(3) 0.0250(8) Uani 1 1 d . . .
C23 C 0.3568(4) 0.4791(3) 0.9438(3) 0.0257(8) Uani 1 1 d . . .
C24 C 0.6967(4) 0.1475(4) 0.7063(3) 0.0301(9) Uani 1 1 d . . .
N2 N 0.6675(3) 0.0241(3) 0.7453(3) 0.0298(7) Uani 1 1 d . . .
C25 C 0.5554(4) -0.0219(4) 0.8316(3) 0.0301(9) Uani 1 1 d . . .
C26 C 0.7566(4) -0.0652(4) 0.6881(3) 0.0360(10) Uani 1 1 d . . .
H26 H 0.7187 -0.1460 0.7297 0.043 Uiso 1 1 calc R . .
C27 C 0.8987(5) -0.0566(5) 0.6866(4) 0.0468(12) Uani 1 1 d . . .
H27A H 0.8955 -0.0433 0.7539 0.056 Uiso 1 1 calc R . .
H27B H 0.9485 0.0138 0.6357 0.056 Uiso 1 1 calc R . .
C28 C 0.9751(5) -0.1702(5) 0.6614(4) 0.0523(13) Uani 1 1 d . . .
H28A H 1.0672 -0.1605 0.6607 0.078 Uiso 1 1 calc R . .
H28B H 0.9795 -0.1833 0.5945 0.078 Uiso 1 1 calc R . .
H28C H 0.9276 -0.2399 0.7127 0.078 Uiso 1 1 calc R . .
C29 C 0.7409(5) -0.0662(5) 0.5889(4) 0.0480(12) Uani 1 1 d . . .
H29A H 0.7834 -0.1385 0.5625 0.058 Uiso 1 1 calc R . .
H29B H 0.7921 0.0054 0.5403 0.058 Uiso 1 1 calc R . .
C30 C 0.5981(6) -0.0661(5) 0.5908(4) 0.0559(14) Uani 1 1 d . . .
H30A H 0.5994 -0.0655 0.5221 0.084 Uiso 1 1 calc R . .
H30B H 0.5548 0.0059 0.6155 0.084 Uiso 1 1 calc R . .
H30C H 0.5469 -0.1385 0.6360 0.084 Uiso 1 1 calc R . .
C31 C 0.4871(4) 0.1915(3) 0.8485(3) 0.0240(8) Uani 1 1 d . . .
C32 C 0.3986(4) 0.2751(3) 0.8995(3) 0.0237(8) Uani 1 1 d . . .
C33 C 0.4369(4) 0.4012(3) 0.8725(3) 0.0246(8) Uani 1 1 d . . .
C34 C 0.2726(4) 0.2299(3) 0.9775(3) 0.0244(8) Uani 1 1 d . . .
C100 C 0.4426(9) 0.5341(8) 0.5225(7) 0.095(2) Uiso 1 1 d . . .
H10A H 0.4123 0.5143 0.5972 0.115 Uiso 1 1 d . . .
H10B H 0.3661 0.5084 0.5036 0.115 Uiso 1 1 d . . .
C101 C 0.4676(5) 0.6714(5) 0.4891(4) 0.0518(12) Uiso 1 1 d . . .
H10D H 0.4767 0.6977 0.4190 0.062 Uiso 1 1 d . . .
H10E H 0.5473 0.6997 0.4983 0.062 Uiso 1 1 d . . .
C102 C 0.3284(8) 0.7141(8) 0.5709(6) 0.091(2) Uiso 1 1 d . . .
H10C H 0.2659 0.7426 0.5371 0.136 Uiso 1 1 d . . .
H10F H 0.3500 0.7766 0.6026 0.136 Uiso 1 1 d . . .
H10G H 0.2838 0.6431 0.6246 0.136 Uiso 1 1 d . . .

loop_
_atom_site_aniso_label
_atom_site_aniso_U_11
_atom_site_aniso_U_22
_atom_site_aniso_U_33
_atom_site_aniso_U_23
_atom_site_aniso_U_13
_atom_site_aniso_U_12
Br1 0.0288(2) 0.0311(2) 0.0404(3) -0.00032(18) -0.00815(18) 0.00282(16)
Br2 0.0575(3) 0.0278(3) 0.0444(3) -0.0052(2) 0.0001(2) -0.0007(2)
O1 0.061(2) 0.0455(19) 0.053(2) -0.0334(16) -0.0359(17) 0.0318(16)
O2 0.0401(18) 0.056(2) 0.0357(17) -0.0086(15) -0.0016(14) 0.0254(15)
O3 0.0387(17) 0.0429(18) 0.0351(17) -0.0142(14) -0.0028(14) 0.0124(14)
O4 0.0384(16) 0.0268(16) 0.0517(19) -0.0163(14) -0.0118(14) 0.0094(12)
C1 0.031(2) 0.026(2) 0.026(2) -0.0001(16) -0.0109(16) 0.0067(16)
C2 0.030(2) 0.034(2) 0.0237(19) 0.0010(16) -0.0064(16) 0.0119(16)
C3 0.036(2) 0.034(2) 0.0202(19) -0.0036(16) -0.0078(16) 0.0178(17)
C4 0.041(2) 0.029(2) 0.031(2) -0.0116(17) -0.0204(18) 0.0183(17)
C5 0.043(2) 0.026(2) 0.043(2) -0.0131(18) -0.025(2) 0.0135(17)
C6 0.033(2) 0.027(2) 0.034(2) -0.0102(17) -0.0161(17) 0.0122(16)
C7 0.031(2) 0.025(2) 0.033(2) -0.0070(16) -0.0108(17) 0.0040(15)
C8 0.0263(19) 0.034(2) 0.030(2) -0.0097(17) -0.0059(16) 0.0043(16)
C9 0.0271(19) 0.032(2) 0.029(2) -0.0137(17) -0.0133(16) 0.0075(16)
C10 0.0261(18) 0.0266(19) 0.029(2) -0.0112(16) -0.0146(16) 0.0074(15)
C11 0.033(2) 0.0204(19) 0.036(2) -0.0068(16) -0.0163(17) 0.0063(15)
C12 0.0292(19) 0.025(2) 0.028(2) -0.0068(16) -0.0092(16) 0.0052(15)
C13 0.046(3) 0.040(2) 0.024(2) -0.0056(18) -0.0103(19) 0.025(2)
N1 0.057(2) 0.037(2) 0.0245(18) -0.0140(15) -0.0132(17) 0.0285(18)
C14 0.048(2) 0.038(2) 0.031(2) -0.0167(19) -0.0220(19) 0.024(2)
C15 0.092(4) 0.060(3) 0.028(2) -0.020(2) -0.016(3) 0.055(3)
C16 0.061(3) 0.042(3) 0.038(3) -0.017(2) -0.019(2) 0.030(2)
C17 0.042(2) 0.033(2) 0.043(3) -0.011(2) -0.003(2) 0.0154(19)
C18A 0.028(4) 0.029(4) 0.024(4) -0.008(3) -0.005(3) -0.001(4)
C18B 0.049(6) 0.035(5) 0.029(5) -0.010(4) -0.011(4) 0.015(5)
C19 0.059(3) 0.051(3) 0.040(3) 0.000(2) -0.020(2) 0.008(2)
C20 0.035(2) 0.029(2) 0.0242(19) -0.0077(16) -0.0138(16) 0.0157(16)
C21 0.0283(19) 0.0267(19) 0.0237(19) -0.0068(15) -0.0128(15) 0.0103(15)
C22 0.032(2) 0.0254(19) 0.0187(17) -0.0045(15) -0.0109(15) 0.0088(15)
C23 0.0282(19) 0.0239(19) 0.0270(19) -0.0063(15) -0.0119(16) 0.0098(15)
C24 0.030(2) 0.034(2) 0.030(2) -0.0156(17) -0.0110(18) 0.0108(16)
N2 0.0298(17) 0.0311(18) 0.0328(18) -0.0183(15) -0.0113(14) 0.0114(14)
C25 0.032(2) 0.031(2) 0.036(2) -0.0187(18) -0.0169(17) 0.0112(17)
C26 0.038(2) 0.034(2) 0.041(2) -0.0236(19) -0.0136(19) 0.0174(18)
C27 0.044(3) 0.055(3) 0.049(3) -0.026(2) -0.020(2) 0.021(2)
C28 0.051(3) 0.048(3) 0.060(3) -0.019(3) -0.021(3) 0.031(2)
C29 0.052(3) 0.053(3) 0.050(3) -0.032(2) -0.023(2) 0.026(2)
C30 0.060(3) 0.067(4) 0.065(3) -0.038(3) -0.039(3) 0.025(3)
C31 0.0245(18) 0.0258(19) 0.0269(19) -0.0095(15) -0.0137(15) 0.0058(15)
C32 0.0247(18) 0.028(2) 0.0234(18) -0.0083(15) -0.0133(15) 0.0073(15)
C33 0.0258(18) 0.0248(19) 0.0264(19) -0.0079(15) -0.0119(15) 0.0086(15)
C34 0.0274(18) 0.0241(19) 0.0246(19) -0.0068(15) -0.0120(15) 0.0067(15)

loop_
_atom_type_symbol
_atom_type_description
_atom_type_scat_dispersion_real
_atom_type_scat_dispersion_imag
_atom_type_scat_source
C C 0.0033 0.0016 'International Tables Vol C Tables 4.2.6.8 and 6.1.1.4'
H H 0.0000 0.0000 'International Tables Vol C Tables 4.2.6.8 and 6.1.1.4'
O O 0.0106 0.0060 'International Tables Vol C Tables 4.2.6.8 and 6.1.1.4'
Br Br -0.2901 2.4595 'International Tables Vol C Tables 4.2.6.8 and 6.1.1.4'
N N 0.0061 0.0033 'International Tables Vol C Tables 4.2.6.8 and 6.1.1.4'

loop_
_geom_angle_atom_site_label_1
_geom_angle_atom_site_label_2
_geom_angle_atom_site_label_3
_geom_angle
_geom_angle_site_symmetry_1
_geom_angle_site_symmetry_3
_geom_angle_publ_flag
C22 C1 C2 122.2(4) . . ?
C22 C1 Br1 124.1(3) . . ?
C2 C1 Br1 113.6(3) . . ?
C3 C2 C1 120.2(4) . . ?
C3 C2 H2 119.9 . . ?
C1 C2 H2 119.9 . . ?
C2 C3 C20 119.9(4) . . ?
C2 C3 C13 119.6(4) . . ?
C20 C3 C13 120.4(4) . . ?
C5 C4 C20 119.7(4) . . ?
C5 C4 C14 119.5(4) . . ?
C20 C4 C14 120.8(4) . . ?
C4 C5 C6 120.7(4) . . ?
C4 C5 H5 119.6 . . ?
C6 C5 H5 119.6 . . ?
C23 C6 C5 121.5(4) . . ?
C23 C6 H6 119.2 . . ?
C5 C6 H6 119.2 . . ?
C33 C7 C8 122.6(4) . . ?
C33 C7 Br2 124.6(3) . . ?
C8 C7 Br2 112.7(3) . . ?
C9 C8 C7 120.3(4) . . ?
C9 C8 H8 119.8 . . ?
C7 C8 H8 119.8 . . ?
C8 C9 C31 119.5(3) . . ?
C8 C9 C24 119.2(4) . . ?
C31 C9 C24 121.3(4) . . ?
C11 C10 C31 119.4(3) . . ?
C11 C10 C25 119.5(4) . . ?
C31 C10 C25 121.0(3) . . ?
C10 C11 C12 120.3(4) . . ?
C10 C11 H11 119.9 . . ?
C12 C11 H11 119.9 . . ?
C34 C12 C11 121.9(4) . . ?
C34 C12 H12 119.1 . . ?
C11 C12 H12 119.1 . . ?
O2 C13 N1 121.8(4) . . ?
O2 C13 C3 121.0(4) . . ?
N1 C13 C3 117.2(4) . . ?
C13 N1 C14 123.9(3) . . ?
C13 N1 C15 118.1(4) . . ?
C14 N1 C15 118.0(4) . . ?
O1 C14 N1 121.5(4) . . ?
O1 C14 C4 121.7(4) . . ?
N1 C14 C4 116.8(4) . . ?
C18A C15 C16 127.6(5) . . ?
C18A C15 N1 115.0(5) . . ?
C16 C15 N1 112.2(4) . . ?
C18A C15 H15 97.6 . . ?
C16 C15 H15 97.6 . . ?
N1 C15 H15 97.6 . . ?
C15 C16 C17 117.8(4) . . ?
C15 C16 H16A 107.8 . . ?
C17 C16 H16A 107.8 . . ?
C15 C16 H16B 107.8 . . ?
C17 C16 H16B 107.8 . . ?
H16A C16 H16B 107.2 . . ?
C16 C17 H17A 109.5 . . ?
C16 C17 H17B 109.5 . . ?
H17A C17 H17B 109.5 . . ?
C16 C17 H17C 109.5 . . ?
H17A C17 H17C 109.5 . . ?
H17B C17 H17C 109.5 . . ?
C15 C18A C19 117.0(6) . . ?
C15 C18A H18A 107.7 . . ?
C19 C18A H18A 108.3 . . ?
C15 C18A H18B 108.3 . . ?
C19 C18A H18B 107.8 . . ?
H18A C18A H18B 107.5 . . ?
C15 C18A H18C 101.0 . . ?
C19 C18A H18C 103.1 . . ?
H18A C18A H18C 120.3 . . ?
H18B C18A H18C 12.9 . . ?
C19 C18B H18B 101.4 . . ?
C19 C18B H18C 107.0 . . ?
H18B C18B H18C 10.7 . . ?
C19 C18B H18D 106.9 . . ?
H18B C18B H18D 118.1 . . ?
H18C C18B H18D 107.5 . . ?
C18B C19 C18A 32.6(4) . . ?
C18B C19 H19A 116.8 . . ?
C18A C19 H19A 109.1 . . ?
C18B C19 H19B 127.7 . . ?
C18A C19 H19B 108.8 . . ?
H19A C19 H19B 108.6 . . ?
C18B C19 H19C 77.9 . . ?
C18A C19 H19C 110.0 . . ?
H19A C19 H19C 110.3 . . ?
H19B C19 H19C 110.0 . . ?
C3 C20 C4 119.6(4) . . ?
C3 C20 C21 119.8(4) . . ?
C4 C20 C21 120.5(4) . . ?
C20 C21 C23 118.7(4) . . ?
C20 C21 C22 119.8(4) . . ?
C23 C21 C22 121.6(3) . . ?
C1 C22 C21 116.6(3) . . ?
C1 C22 C34 126.7(4) . . ?
C21 C22 C34 116.7(3) . . ?
C6 C23 C21 118.1(3) . . ?
C6 C23 C33 123.3(4) . . ?
C21 C23 C33 118.5(3) . . ?
O3 C24 N2 121.1(3) . . ?
O3 C24 C9 121.7(4) . . ?
N2 C24 C9 117.2(3) . . ?
C25 N2 C24 123.9(3) . . ?
C25 N2 C26 117.4(3) . . ?
C24 N2 C26 118.6(3) . . ?
O4 C25 N2 121.5(3) . . ?
O4 C25 C10 121.1(4) . . ?
N2 C25 C10 117.4(3) . . ?
C29 C26 C27 117.0(4) . . ?
C29 C26 N2 111.7(3) . . ?
C27 C26 N2 112.2(3) . . ?
C29 C26 H26 104.9 . . ?
C27 C26 H26 104.9 . . ?
N2 C26 H26 104.9 . . ?
C26 C27 C28 112.2(4) . . ?
C26 C27 H27A 109.2 . . ?
C28 C27 H27A 109.2 . . ?
C26 C27 H27B 109.2 . . ?
C28 C27 H27B 109.2 . . ?
H27A C27 H27B 107.9 . . ?
C27 C28 H28A 109.5 . . ?
C27 C28 H28B 109.5 . . ?
H28A C28 H28B 109.5 . . ?
C27 C28 H28C 109.5 . . ?
H28A C28 H28C 109.5 . . ?
H28B C28 H28C 109.5 . . ?
C26 C29 C30 116.2(4) . . ?
C26 C29 H29A 108.2 . . ?
C30 C29 H29A 108.2 . . ?
C26 C29 H29B 108.2 . . ?
C30 C29 H29B 108.2 . . ?
H29A C29 H29B 107.4 . . ?
C29 C30 H30A 109.5 . . ?
C29 C30 H30B 109.5 . . ?
H30A C30 H30B 109.5 . . ?
C29 C30 H30C 109.5 . . ?
H30A C30 H30C 109.5 . . ?
H30B C30 H30C 109.5 . . ?
C9 C31 C10 119.0(3) . . ?
C9 C31 C32 120.1(3) . . ?
C10 C31 C32 120.8(3) . . ?
C31 C32 C34 118.4(3) . . ?
C31 C32 C33 119.8(3) . . ?
C34 C32 C33 121.8(3) . . ?
C7 C33 C32 116.6(3) . . ?
C7 C33 C23 126.7(4) . . ?
C32 C33 C23 116.6(3) . . ?
C12 C34 C32 118.5(3) . . ?
C12 C34 C22 122.9(3) . . ?
C32 C34 C22 118.6(3) . . ?
C100 C100 C101 114.4(9) 2_666 . ?
C100 C100 H10A 109.8 2_666 . ?
C101 C100 H10A 109.1 . . ?
C100 C100 H10B 108.1 2_666 . ?
C101 C100 H10B 108.3 . . ?
H10A C100 H10B 106.8 . . ?
C100 C101 C102 99.0(5) . . ?
C100 C101 H10D 112.5 . . ?
C102 C101 H10D 113.4 . . ?
C100 C101 H10E 111.7 . . ?
C102 C101 H10E 111.2 . . ?
H10D C101 H10E 108.9 . . ?
C101 C102 H10C 110.1 . . ?
C101 C102 H10F 110.2 . . ?
H10C C102 H10F 110.7 . . ?
C101 C102 H10G 108.6 . . ?
H10C C102 H10G 108.4 . . ?
H10F C102 H10G 108.7 . . ?

loop_
_geom_bond_atom_site_label_1
_geom_bond_atom_site_label_2
_geom_bond_distance
_geom_bond_site_symmetry_2
_geom_bond_publ_flag
Br1 C1 1.905(4) . ?
Br2 C7 1.913(4) . ?
O1 C14 1.212(6) . ?
O2 C13 1.225(6) . ?
O3 C24 1.214(5) . ?
O4 C25 1.215(5) . ?
C1 C22 1.403(5) . ?
C1 C2 1.402(5) . ?
C2 C3 1.375(6) . ?
C2 H2 0.9500 . ?
C3 C20 1.406(6) . ?
C3 C13 1.486(5) . ?
C4 C5 1.355(6) . ?
C4 C20 1.410(6) . ?
C4 C14 1.491(5) . ?
C5 C6 1.412(6) . ?
C5 H5 0.9500 . ?
C6 C23 1.389(6) . ?
C6 H6 0.9500 . ?
C7 C33 1.389(6) . ?
C7 C8 1.404(5) . ?
C8 C9 1.366(6) . ?
C8 H8 0.9500 . ?
C9 C31 1.409(5) . ?
C9 C24 1.488(5) . ?
C10 C11 1.375(6) . ?
C10 C31 1.412(5) . ?
C10 C25 1.489(5) . ?
C11 C12 1.396(5) . ?
C11 H11 0.9500 . ?
C12 C34 1.393(5) . ?
C12 H12 0.9500 . ?
C13 N1 1.395(6) . ?
N1 C14 1.399(6) . ?
N1 C15 1.507(5) . ?
C15 C18A 1.428(10) . ?
C15 C16 1.454(7) . ?
C15 H15 1.0000 . ?
C16 C17 1.503(6) . ?
C16 H16A 0.9900 . ?
C16 H16B 0.9900 . ?
C17 H17A 0.9800 . ?
C17 H17B 0.9800 . ?
C17 H17C 0.9800 . ?
C18A C19 1.550(10) . ?
C18A H18A 0.9904 . ?
C18A H18B 0.9864 . ?
C18A H18C 1.0488 . ?
C18B C19 1.538(10) . ?
C18B H18B 1.1214 . ?
C18B H18C 0.9894 . ?
C18B H18D 0.9824 . ?
C19 H19A 0.9840 . ?
C19 H19B 0.9870 . ?
C19 H19C 0.9662 . ?
C20 C21 1.423(5) . ?
C21 C23 1.430(5) . ?
C21 C22 1.434(5) . ?
C22 C34 1.468(5) . ?
C23 C33 1.480(5) . ?
C24 N2 1.401(5) . ?
N2 C25 1.397(5) . ?
N2 C26 1.506(5) . ?
C26 C29 1.494(6) . ?
C26 C27 1.502(6) . ?
C26 H26 1.0000 . ?
C27 C28 1.529(6) . ?
C27 H27A 0.9900 . ?
C27 H27B 0.9900 . ?
C28 H28A 0.9800 . ?
C28 H28B 0.9800 . ?
C28 H28C 0.9800 . ?
C29 C30 1.504(7) . ?
C29 H29A 0.9900 . ?
C29 H29B 0.9900 . ?
C30 H30A 0.9800 . ?
C30 H30B 0.9800 . ?
C30 H30C 0.9800 . ?
C31 C32 1.418(5) . ?
C32 C34 1.428(5) . ?
C32 C33 1.432(5) . ?
C100 C100 1.435(16) 2_666 ?
C100 C101 1.536(10) . ?
C100 H10A 0.9877 . ?
C100 H10B 1.0035 . ?
C101 C102 1.644(10) . ?
C101 H10D 0.9692 . ?
C101 H10E 0.9670 . ?
C102 H10C 0.9745 . ?
C102 H10F 0.9705 . ?
C102 H10G 0.9984 . ?

loop_
_geom_torsion_atom_site_label_1
_geom_torsion_atom_site_label_2
_geom_torsion_atom_site_label_3
_geom_torsion_atom_site_label_4
_geom_torsion
_geom_torsion_site_symmetry_1
_geom_torsion_site_symmetry_2
_geom_torsion_site_symmetry_3
_geom_torsion_site_symmetry_4
_geom_torsion_publ_flag
C22 C1 C2 C3 -2.0(6) . . . . ?
Br1 C1 C2 C3 -179.3(3) . . . . ?
C1 C2 C3 C20 6.5(6) . . . . ?
C1 C2 C3 C13 -176.9(4) . . . . ?
C20 C4 C5 C6 3.7(6) . . . . ?
C14 C4 C5 C6 -177.8(4) . . . . ?
C4 C5 C6 C23 -3.1(6) . . . . ?
C33 C7 C8 C9 -1.0(6) . . . . ?
Br2 C7 C8 C9 -178.5(3) . . . . ?
C7 C8 C9 C31 4.5(6) . . . . ?
C7 C8 C9 C24 -177.0(4) . . . . ?
C31 C10 C11 C12 4.2(6) . . . . ?
C25 C10 C11 C12 -176.9(3) . . . . ?
C10 C11 C12 C34 -2.5(6) . . . . ?
C2 C3 C13 O2 -5.5(6) . . . . ?
C20 C3 C13 O2 171.2(4) . . . . ?
C2 C3 C13 N1 173.0(4) . . . . ?
C20 C3 C13 N1 -10.4(5) . . . . ?
O2 C13 N1 C14 -168.7(4) . . . . ?
C3 C13 N1 C14 12.9(6) . . . . ?
O2 C13 N1 C15 8.2(6) . . . . ?
C3 C13 N1 C15 -170.3(4) . . . . ?
C13 N1 C14 O1 173.4(4) . . . . ?
C15 N1 C14 O1 -3.5(6) . . . . ?
C13 N1 C14 C4 -6.3(6) . . . . ?
C15 N1 C14 C4 176.9(4) . . . . ?
C5 C4 C14 O1 -1.5(6) . . . . ?
C20 C4 C14 O1 177.1(4) . . . . ?
C5 C4 C14 N1 178.2(4) . . . . ?
C20 C4 C14 N1 -3.3(5) . . . . ?
C13 N1 C15 C18A 65.5(7) . . . . ?
C14 N1 C15 C18A -117.5(7) . . . . ?
C13 N1 C15 C16 -91.0(6) . . . . ?
C14 N1 C15 C16 86.1(6) . . . . ?
C18A C15 C16 C17 26.3(11) . . . . ?
N1 C15 C16 C17 179.1(5) . . . . ?
C16 C15 C18A C19 -167.0(6) . . . . ?
N1 C15 C18A C19 40.8(10) . . . . ?
C15 C18A C19 C18B 55.7(9) . . . . ?
C2 C3 C20 C4 178.2(4) . . . . ?
C13 C3 C20 C4 1.6(6) . . . . ?
C2 C3 C20 C21 -0.3(6) . . . . ?
C13 C3 C20 C21 -177.0(3) . . . . ?
C5 C4 C20 C3 -176.1(4) . . . . ?
C14 C4 C20 C3 5.3(6) . . . . ?
C5 C4 C20 C21 2.4(6) . . . . ?
C14 C4 C20 C21 -176.2(3) . . . . ?
C3 C20 C21 C23 169.7(3) . . . . ?
C4 C20 C21 C23 -8.8(5) . . . . ?
C3 C20 C21 C22 -10.3(5) . . . . ?
C4 C20 C21 C22 171.2(3) . . . . ?
C2 C1 C22 C21 -8.3(5) . . . . ?
Br1 C1 C22 C21 168.7(3) . . . . ?
C2 C1 C22 C34 169.9(4) . . . . ?
Br1 C1 C22 C34 -13.1(5) . . . . ?
C20 C21 C22 C1 14.2(5) . . . . ?
C23 C21 C22 C1 -165.7(3) . . . . ?
C20 C21 C22 C34 -164.2(3) . . . . ?
C23 C21 C22 C34 15.9(5) . . . . ?
C5 C6 C23 C21 -3.4(6) . . . . ?
C5 C6 C23 C33 179.3(4) . . . . ?
C20 C21 C23 C6 9.2(5) . . . . ?
C22 C21 C23 C6 -170.9(3) . . . . ?
C20 C21 C23 C33 -173.4(3) . . . . ?
C22 C21 C23 C33 6.5(5) . . . . ?
C8 C9 C24 O3 -3.7(6) . . . . ?
C31 C9 C24 O3 174.7(4) . . . . ?
C8 C9 C24 N2 177.6(4) . . . . ?
C31 C9 C24 N2 -4.0(5) . . . . ?
O3 C24 N2 C25 -176.7(4) . . . . ?
C9 C24 N2 C25 2.0(5) . . . . ?
O3 C24 N2 C26 -0.6(6) . . . . ?
C9 C24 N2 C26 178.2(3) . . . . ?
C24 N2 C25 O4 -179.0(4) . . . . ?
C26 N2 C25 O4 4.8(6) . . . . ?
C24 N2 C25 C10 1.9(5) . . . . ?
C26 N2 C25 C10 -174.3(3) . . . . ?
C11 C10 C25 O4 -2.0(6) . . . . ?
C31 C10 C25 O4 176.8(4) . . . . ?
C11 C10 C25 N2 177.1(3) . . . . ?
C31 C10 C25 N2 -4.1(5) . . . . ?
C25 N2 C26 C29 108.4(5) . . . . ?
C24 N2 C26 C29 -68.0(5) . . . . ?
C25 N2 C26 C27 -117.9(4) . . . . ?
C24 N2 C26 C27 65.7(5) . . . . ?
C29 C26 C27 C28 -68.0(6) . . . . ?
N2 C26 C27 C28 160.9(4) . . . . ?
C27 C26 C29 C30 -175.9(5) . . . . ?
N2 C26 C29 C30 -44.6(6) . . . . ?
C8 C9 C31 C10 -179.7(3) . . . . ?
C24 C9 C31 C10 1.9(5) . . . . ?
C8 C9 C31 C32 0.1(5) . . . . ?
C24 C9 C31 C32 -178.3(3) . . . . ?
C11 C10 C31 C9 -179.0(3) . . . . ?
C25 C10 C31 C9 2.2(5) . . . . ?
C11 C10 C31 C32 1.2(5) . . . . ?
C25 C10 C31 C32 -177.6(3) . . . . ?
C9 C31 C32 C34 172.0(3) . . . . ?
C10 C31 C32 C34 -8.2(5) . . . . ?
C9 C31 C32 C33 -8.2(5) . . . . ?
C10 C31 C32 C33 171.6(3) . . . . ?
C8 C7 C33 C32 -6.8(6) . . . . ?
Br2 C7 C33 C32 170.3(3) . . . . ?
C8 C7 C33 C23 170.0(4) . . . . ?
Br2 C7 C33 C23 -12.9(6) . . . . ?
C31 C32 C33 C7 11.3(5) . . . . ?
C34 C32 C33 C7 -168.9(3) . . . . ?
C31 C32 C33 C23 -165.9(3) . . . . ?
C34 C32 C33 C23 13.9(5) . . . . ?
C6 C23 C33 C7 -21.0(6) . . . . ?
C21 C23 C33 C7 161.8(4) . . . . ?
C6 C23 C33 C32 155.8(4) . . . . ?
C21 C23 C33 C32 -21.4(5) . . . . ?
C11 C12 C34 C32 -4.6(6) . . . . ?
C11 C12 C34 C22 176.9(3) . . . . ?
C31 C32 C34 C12 9.8(5) . . . . ?
C33 C32 C34 C12 -170.0(3) . . . . ?
C31 C32 C34 C22 -171.7(3) . . . . ?
C33 C32 C34 C22 8.5(5) . . . . ?
C1 C22 C34 C12 -23.2(6) . . . . ?
C21 C22 C34 C12 155.1(4) . . . . ?
C1 C22 C34 C32 158.4(4) . . . . ?
C21 C22 C34 C32 -23.4(5) . . . . ?
C100 C100 C101 C102 -169.8(9) 2_666 . . . ?
